data_4003285
loop_
_publ_author_name
'Ando, Shinji'
'Fukushima, Takanori'
'Yamaguchi, Takeo'

_publ_section_title
;
 Discrete Self-Assembly and Functionality of Guest Molecules in an Organic
 Framework
;
_journal_issue 16
_journal_name_full 'Chemistry of Materials'
_journal_page_first 5847
_journal_paper_doi 10.1021/acs.chemmater.6b02230
_journal_volume 28
_journal_year 2016
_chemical_formula_sum 'C27 H16 N O'
_chemical_formula_weight 370.41
_space_group_crystal_system triclinic
_space_group_IT_number 2
_space_group_name_Hall '-P 1'
_space_group_name_H-M_alt 'P -1'
_atom_sites_solution_hydrogens geom
_audit_creation_method SHELXL-2014/6
_cell_angle_alpha 104.659(9)
_cell_angle_beta 99.961(10)
_cell_angle_gamma 104.811(8)
_cell_formula_units_Z 2
_cell_length_a 8.830(5)
_cell_length_b 8.862(5)
_cell_length_c 13.016(8)
_cell_measurement_reflns_used 1229
_cell_measurement_temperature 90(2)
_cell_measurement_theta_max 28.462
_cell_measurement_theta_min 2.466
_cell_volume 921.4(9)
_computing_structure_refinement 'SHELXL-2014/6 (Sheldrick, 2014)'
_diffrn_ambient_temperature 90(2)
_diffrn_measured_fraction_theta_full 0.61
_diffrn_measured_fraction_theta_max 0.551
_diffrn_measurement_device_type 'Bruker APEXII CCD area detector'
_diffrn_measurement_method 'phi and omega scans'
_diffrn_radiation_type MoK\a
_diffrn_radiation_wavelength 0.71073
_diffrn_reflns_av_R_equivalents 0.1490
_diffrn_reflns_av_unetI/netI 0.0285
_diffrn_reflns_Laue_measured_fraction_full 0.61
_diffrn_reflns_Laue_measured_fraction_max 0.551
_diffrn_reflns_limit_h_max 8
_diffrn_reflns_limit_h_min -11
_diffrn_reflns_limit_k_max 11
_diffrn_reflns_limit_k_min -11
_diffrn_reflns_limit_l_max 14
_diffrn_reflns_limit_l_min -17
_diffrn_reflns_number 2763
_diffrn_reflns_point_group_measured_fraction_full 0.61
_diffrn_reflns_point_group_measured_fraction_max 0.551
_diffrn_reflns_theta_full 25.242
_diffrn_reflns_theta_max 28.907
_diffrn_reflns_theta_min 2.467
_exptl_absorpt_coefficient_mu 0.081
_exptl_absorpt_correction_T_max 0.985
_exptl_absorpt_correction_T_min 0.955
_exptl_absorpt_correction_type multi-scan
_exptl_crystal_colour orange
_exptl_crystal_density_diffrn 1.335
_exptl_crystal_description pillar
_exptl_crystal_F_000 386
_exptl_crystal_size_max 0.580
_exptl_crystal_size_mid 0.250
_exptl_crystal_size_min 0.190
_refine_diff_density_max 0.388
_refine_diff_density_min -0.378
_refine_diff_density_rms 0.077
_refine_ls_extinction_method none
_refine_ls_goodness_of_fit_ref 1.066
_refine_ls_hydrogen_treatment constr
_refine_ls_matrix_type full
_refine_ls_number_parameters 263
_refine_ls_number_reflns 2671
_refine_ls_number_restraints 378
_refine_ls_restrained_S_all 1.006
_refine_ls_R_factor_all 0.1326
_refine_ls_R_factor_gt 0.0977
_refine_ls_shift/su_max 0.000
_refine_ls_shift/su_mean 0.000
_refine_ls_structure_factor_coef Fsqd
_refine_ls_weighting_details 'w=1/[\s^2^(Fo^2^)+(0.1066P)^2^+3.6641P] where P=(Fo^2^+2Fc^2^)/3'
_refine_ls_weighting_scheme calc
_refine_ls_wR_factor_gt 0.2527
_refine_ls_wR_factor_ref 0.2904
_reflns_Friedel_coverage 0.000
_reflns_number_gt 1923
_reflns_number_total 2671
_reflns_threshold_expression 'I > 2\s(I)'
_cod_data_source_file cm6b02230_si_004.cif
_cod_data_source_block Com_1
_cod_original_cell_volume 921.3(9)
_cod_database_code 4003285
_shelx_space_group_comment
;
The symmetry employed for this shelxl refinement is uniquely defined
by the following loop, which should always be used as a source of
symmetry information in preference to the above space-group names.
They are only intended as comments.
;
_shelx_estimated_absorpt_t_min 0.955
_shelx_estimated_absorpt_t_max 0.985
_shelxl_version_number 2014/6

loop_
_space_group_symop_operation_xyz
'x, y, z'
'-x, -y, -z'

loop_
_atom_site_label
_atom_site_type_symbol
_atom_site_fract_x
_atom_site_fract_y
_atom_site_fract_z
_atom_site_U_iso_or_equiv
_atom_site_adp_type
_atom_site_occupancy
_atom_site_site_symmetry_order
_atom_site_calc_flag
_atom_site_refinement_flags_posn
_atom_site_refinement_flags_adp
O1 O 0.3371(5) 0.0650(4) 0.3185(4) 0.0362(11) Uani 1 1 d . U
H1H H 0.2796 -0.0094 0.2606 0.054 Uiso 1 1 calc R U
N1 N 1.0563(4) 0.8175(4) 0.2122(4) 0.0236(10) Uani 1 1 d . U
C19 C 0.6751(5) 0.4367(5) 0.2580(4) 0.0177(9) Uani 1 1 d . U
C27 C 0.4331(5) 0.1909(5) 0.1867(5) 0.0207(10) Uani 1 1 d . U
C18 C 0.5527(5) 0.3204(5) 0.1674(4) 0.0183(10) Uani 1 1 d . U
C20 C 0.6810(5) 0.4294(5) 0.3656(4) 0.0181(10) Uani 1 1 d . U
C25 C 0.5601(5) 0.3020(5) 0.3836(4) 0.0210(10) Uani 1 1 d . U
C12 C 0.8040(5) 0.5675(5) 0.2393(4) 0.0163(9) Uani 1 1 d . U
C26 C 0.4393(5) 0.1857(5) 0.2926(5) 0.0239(11) Uani 1 1 d . U
C13 C 0.9272(5) 0.5280(5) 0.1924(4) 0.0193(10) Uani 1 1 d . U
C21 C 0.8055(5) 0.5418(5) 0.4585(5) 0.0244(11) Uani 1 1 d . U
H21 H 0.8875 0.6262 0.4488 0.029 Uiso 1 1 calc R U
C14 C 0.3108(5) 0.0729(5) 0.0922(5) 0.0259(11) Uani 1 1 d . U
H14 H 0.2296 -0.0119 0.1023 0.031 Uiso 1 1 calc R U
C11 C 0.8092(5) 0.7329(5) 0.2717(4) 0.0199(10) Uani 1 1 d . U
C17 C 0.5434(5) 0.3230(5) 0.0586(5) 0.0250(11) Uani 1 1 d . U
H17 H 0.6215 0.4071 0.0454 0.030 Uiso 1 1 calc R U
C6 C 0.9384(5) 0.8572(5) 0.2581(5) 0.0220(10) Uani 1 1 d . U
C22 C 0.8081(6) 0.5295(6) 0.5611(5) 0.0324(13) Uani 1 1 d . U
H22 H 0.8927 0.6048 0.6219 0.039 Uiso 1 1 calc R U
C5 C 1.0512(5) 0.6583(5) 0.1795(4) 0.0207(10) Uani 1 1 d . U
C23 C 0.6861(6) 0.4055(6) 0.5785(5) 0.0312(12) Uani 1 1 d . U
H23 H 0.6880 0.3997 0.6506 0.037 Uiso 1 1 calc R U
C10 C 0.6886(6) 0.7837(5) 0.3184(5) 0.0252(11) Uani 1 1 d . U
H10 H 0.6005 0.7035 0.3263 0.030 Uiso 1 1 calc R U
C15 C 0.3094(6) 0.0806(6) -0.0101(5) 0.0305(12) Uani 1 1 d . U
H15 H 0.2296 -0.0007 -0.0710 0.037 Uiso 1 1 calc R U
C24 C 0.5658(6) 0.2947(6) 0.4909(5) 0.0277(12) Uani 1 1 d . U
H24 H 0.4849 0.2116 0.5026 0.033 Uiso 1 1 calc R U
C1 C 0.9343(5) 0.3657(5) 0.1583(5) 0.0242(11) Uani 1 1 d . U
H1 H 0.8542 0.2795 0.1679 0.029 Uiso 1 1 calc R U
C9 C 0.6974(6) 0.9457(6) 0.3522(5) 0.0312(12) Uani 1 1 d . U
H9 H 0.6167 0.9772 0.3840 0.037 Uiso 1 1 calc R U
C4 C 1.1756(5) 0.6170(6) 0.1314(5) 0.0235(11) Uani 1 1 d . U
H4 H 1.2592 0.7013 0.1230 0.028 Uiso 1 1 calc R U
C16 C 0.4264(6) 0.2092(6) -0.0280(5) 0.0296(12) Uani 1 1 d . U
H16 H 0.4224 0.2152 -0.1002 0.036 Uiso 1 1 calc R U
C7 C 0.9455(6) 1.0231(5) 0.2943(5) 0.0264(11) Uani 1 1 d . U
H7 H 1.0326 1.1051 0.2871 0.032 Uiso 1 1 calc R U
C3 C 1.1754(6) 0.4601(6) 0.0980(5) 0.0292(12) Uani 1 1 d . U
H3 H 1.2574 0.4353 0.0647 0.035 Uiso 1 1 calc R U
C8 C 0.8288(6) 1.0682(6) 0.3397(5) 0.0320(13) Uani 1 1 d . U
H8 H 0.8347 1.1807 0.3629 0.038 Uiso 1 1 calc R U
C2 C 1.0536(6) 0.3299(6) 0.1118(5) 0.0259(11) Uani 1 1 d . U
H2 H 1.0558 0.2200 0.0889 0.031 Uiso 1 1 calc R U

loop_
_atom_site_aniso_label
_atom_site_aniso_U_11
_atom_site_aniso_U_22
_atom_site_aniso_U_33
_atom_site_aniso_U_23
_atom_site_aniso_U_13
_atom_site_aniso_U_12
O1 0.0381(19) 0.0338(19) 0.034(3) 0.0169(15) 0.018(2) -0.0055(15)
N1 0.0184(15) 0.0265(18) 0.027(3) 0.0109(15) 0.0102(17) 0.0032(13)
C19 0.0174(16) 0.0186(17) 0.024(3) 0.0115(14) 0.0120(17) 0.0076(13)
C27 0.0184(17) 0.0209(18) 0.026(3) 0.0105(15) 0.0087(18) 0.0067(14)
C18 0.0152(16) 0.0178(17) 0.028(3) 0.0111(15) 0.0101(17) 0.0075(13)
C20 0.0181(16) 0.0177(17) 0.028(3) 0.0138(15) 0.0132(18) 0.0098(13)
C25 0.0229(18) 0.0198(18) 0.028(3) 0.0127(15) 0.0153(19) 0.0079(14)
C12 0.0182(16) 0.0184(17) 0.013(3) 0.0076(14) 0.0058(16) 0.0033(13)
C26 0.0225(18) 0.0225(19) 0.030(3) 0.0115(16) 0.017(2) 0.0024(14)
C13 0.0175(16) 0.0231(19) 0.019(3) 0.0108(15) 0.0071(17) 0.0033(14)
C21 0.0233(19) 0.0224(19) 0.034(3) 0.0142(17) 0.012(2) 0.0100(14)
C14 0.0223(19) 0.026(2) 0.028(3) 0.0099(17) 0.006(2) 0.0047(15)
C11 0.0178(17) 0.0224(19) 0.023(3) 0.0118(15) 0.0079(18) 0.0049(14)
C17 0.0226(18) 0.027(2) 0.031(3) 0.0118(17) 0.013(2) 0.0094(15)
C6 0.0206(17) 0.0238(19) 0.027(3) 0.0163(16) 0.0094(18) 0.0047(14)
C22 0.032(2) 0.032(2) 0.033(3) 0.0110(19) 0.015(2) 0.0040(18)
C5 0.0166(16) 0.0262(19) 0.021(3) 0.0126(15) 0.0077(18) 0.0028(14)
C23 0.038(2) 0.034(2) 0.029(3) 0.0162(18) 0.017(2) 0.0112(18)
C10 0.0255(19) 0.024(2) 0.029(3) 0.0111(16) 0.012(2) 0.0061(15)
C15 0.029(2) 0.027(2) 0.033(3) 0.0100(18) 0.006(2) 0.0060(17)
C24 0.029(2) 0.031(2) 0.029(3) 0.0147(18) 0.017(2) 0.0081(16)
C1 0.0241(19) 0.028(2) 0.023(3) 0.0125(17) 0.011(2) 0.0062(15)
C9 0.036(2) 0.028(2) 0.039(3) 0.0148(19) 0.018(2) 0.0154(17)
C4 0.0199(18) 0.034(2) 0.021(3) 0.0142(17) 0.0097(19) 0.0078(15)
C16 0.031(2) 0.035(2) 0.029(3) 0.0141(18) 0.013(2) 0.0129(17)
C7 0.030(2) 0.023(2) 0.032(3) 0.0158(17) 0.015(2) 0.0067(15)
C3 0.0258(19) 0.036(2) 0.031(3) 0.0143(19) 0.013(2) 0.0105(17)
C8 0.041(2) 0.025(2) 0.040(4) 0.0177(19) 0.020(2) 0.0146(17)
C2 0.029(2) 0.029(2) 0.029(3) 0.0146(17) 0.014(2) 0.0144(16)

loop_
_atom_type_symbol
_atom_type_description
_atom_type_scat_dispersion_real
_atom_type_scat_dispersion_imag
_atom_type_scat_source
C C 0.0033 0.0016 'International Tables Vol C Tables 4.2.6.8 and 6.1.1.4'
H H 0.0000 0.0000 'International Tables Vol C Tables 4.2.6.8 and 6.1.1.4'
N N 0.0061 0.0033 'International Tables Vol C Tables 4.2.6.8 and 6.1.1.4'
O O 0.0106 0.0060 'International Tables Vol C Tables 4.2.6.8 and 6.1.1.4'

loop_
_geom_angle_atom_site_label_1
_geom_angle_atom_site_label_2
_geom_angle_atom_site_label_3
_geom_angle
C26 O1 H1H 109.5
C5 N1 C6 119.1(3)
C18 C19 C20 121.0(4)
C18 C19 C12 119.6(4)
C20 C19 C12 119.4(4)
C26 C27 C14 122.9(4)
C26 C27 C18 119.8(4)
C14 C27 C18 117.4(5)
C19 C18 C17 122.6(4)
C19 C18 C27 118.8(5)
C17 C18 C27 118.6(4)
C19 C20 C21 122.5(4)
C19 C20 C25 119.6(4)
C21 C20 C25 117.9(5)
C24 C25 C26 121.3(4)
C24 C25 C20 119.6(4)
C26 C25 C20 119.0(5)
C13 C12 C11 118.1(3)
C13 C12 C19 120.7(3)
C11 C12 C19 121.2(3)
O1 C26 C27 124.1(4)
O1 C26 C25 114.0(5)
C27 C26 C25 121.8(4)
C1 C13 C12 122.6(3)
C1 C13 C5 118.7(3)
C12 C13 C5 118.7(4)
C22 C21 C20 120.7(4)
C22 C21 H21 119.6
C20 C21 H21 119.6
C15 C14 C27 121.3(4)
C15 C14 H14 119.3
C27 C14 H14 119.3
C12 C11 C10 121.9(3)
C12 C11 C6 120.2(3)
C10 C11 C6 117.9(4)
C16 C17 C18 122.1(4)
C16 C17 H17 119.0
C18 C17 H17 119.0
N1 C6 C7 119.1(3)
N1 C6 C11 121.2(4)
C7 C6 C11 119.7(4)
C21 C22 C23 121.0(5)
C21 C22 H22 119.5
C23 C22 H22 119.5
N1 C5 C4 119.0(3)
N1 C5 C13 122.7(3)
C4 C5 C13 118.3(4)
C24 C23 C22 119.7(6)
C24 C23 H23 120.2
C22 C23 H23 120.2
C9 C10 C11 121.3(4)
C9 C10 H10 119.4
C11 C10 H10 119.4
C14 C15 C16 120.8(5)
C14 C15 H15 119.6
C16 C15 H15 119.6
C23 C24 C25 121.1(4)
C23 C24 H24 119.5
C25 C24 H24 119.5
C2 C1 C13 121.7(4)
C2 C1 H1 119.2
C13 C1 H1 119.2
C10 C9 C8 120.0(4)
C10 C9 H9 120.0
C8 C9 H9 120.0
C3 C4 C5 120.9(4)
C3 C4 H4 119.6
C5 C4 H4 119.6
C17 C16 C15 119.8(6)
C17 C16 H16 120.1
C15 C16 H16 120.1
C8 C7 C6 121.1(4)
C8 C7 H7 119.5
C6 C7 H7 119.5
C4 C3 C2 121.2(4)
C4 C3 H3 119.4
C2 C3 H3 119.4
C7 C8 C9 120.0(4)
C7 C8 H8 120.0
C9 C8 H8 120.0
C1 C2 C3 119.3(4)
C1 C2 H2 120.4
C3 C2 H2 120.4

loop_
_geom_bond_atom_site_label_1
_geom_bond_atom_site_label_2
_geom_bond_distance
O1 C26 1.365(5)
O1 H1H 0.8400
N1 C5 1.352(6)
N1 C6 1.364(5)
C19 C18 1.413(6)
C19 C20 1.411(8)
C19 C12 1.504(5)
C27 C26 1.384(8)
C27 C14 1.444(7)
C27 C18 1.453(5)
C18 C17 1.411(8)
C20 C21 1.426(7)
C20 C25 1.439(5)
C25 C24 1.407(8)
C25 C26 1.409(7)
C12 C13 1.412(5)
C12 C11 1.406(6)
C13 C1 1.415(6)
C13 C5 1.441(5)
C21 C22 1.365(9)
C21 H21 0.9500
C14 C15 1.348(9)
C14 H14 0.9500
C11 C10 1.428(6)
C11 C6 1.439(5)
C17 C16 1.358(8)
C17 H17 0.9500
C6 C7 1.407(6)
C22 C23 1.423(6)
C22 H22 0.9500
C5 C4 1.436(5)
C23 C24 1.369(8)
C23 H23 0.9500
C10 C9 1.368(6)
C10 H10 0.9500
C15 C16 1.427(6)
C15 H15 0.9500
C24 H24 0.9500
C1 C2 1.368(6)
C1 H1 0.9500
C9 C8 1.436(6)
C9 H9 0.9500
C4 C3 1.347(7)
C4 H4 0.9500
C16 H16 0.9500
C7 C8 1.368(6)
C7 H7 0.9500
C3 C2 1.434(6)
C3 H3 0.9500
C8 H8 0.9500
C2 H2 0.9500
